data_4003946
loop_
_publ_author_name
'Zhang, Wenhao'
'Zhang, Weihua'
'Wang, Kai'
'Chu, Yanmeng'
'Du, Jiankang'
'Mei, Anyi'
'Rong, Yaoguang'
'Hu, Yue'
'Han, Hongwei'

_publ_section_title
;
 Revealing the Role of Bifunctional Molecules in Crystallizing
 Methylammonium Lead Iodide through Geometric Isomers
;
_journal_name_full 'Chemistry of Materials'
_journal_paper_doi 10.1021/acs.chemmater.1c00391
_journal_year 2021
_chemical_formula_moiety '4(C7 H14 N O2), I10 Pb3'
_chemical_formula_sum 'C28 H56 I10 N4 O8 Pb3'
_chemical_formula_weight 2467.33
_space_group_crystal_system monoclinic
_space_group_IT_number 4
_space_group_name_Hall 'P 2yb'
_space_group_name_H-M_alt 'P 1 21 1'
_atom_sites_solution_hydrogens geom
_atom_sites_solution_primary dual
_audit_creation_date 2020-12-11
_audit_creation_method
;
Olex2 1.2
(compiled 2018.05.29 svn.r3508 for OlexSys, GUI svn.r5506)
;
_cell_angle_alpha 90
_cell_angle_beta 107.6090(10)
_cell_angle_gamma 90
_cell_formula_units_Z 2
_cell_length_a 8.96490(10)
_cell_length_b 23.28940(10)
_cell_length_c 14.05910(10)
_cell_measurement_reflns_used 36832
_cell_measurement_temperature 295.53(11)
_cell_measurement_theta_max 73.6500
_cell_measurement_theta_min 3.7940
_cell_volume 2797.82(4)
_computing_cell_refinement 'CrysAlisPro 1.171.39.28b (Rigaku OD, 2015)'
_computing_data_collection 'CrysAlisPro 1.171.39.28b (Rigaku OD, 2015)'
_computing_data_reduction 'CrysAlisPro 1.171.39.28b (Rigaku OD, 2015)'
_computing_molecular_graphics 'Olex2 (Dolomanov et al., 2009)'
_computing_publication_material 'Olex2 (Dolomanov et al., 2009)'
_computing_structure_refinement 'ShelXL (Sheldrick, 2015)'
_computing_structure_solution 'ShelXT (Sheldrick, 2015)'
_diffrn_ambient_environment air
_diffrn_ambient_temperature 295.53(11)
_diffrn_detector 'CCD plate'
_diffrn_measured_fraction_theta_full 1.000
_diffrn_measured_fraction_theta_max 0.988
_diffrn_measurement_details
;
List of Runs (angles in degrees, time in seconds):

  # Type    Start    End  Width  t~exp~   \w     \q     \k     \f   Frames
--------------------------------------------------------------------------
  1  \w    -33.00  31.00   0.50    0.50    --    0.00 -82.00  90.00  128
  2  \w      6.00  92.00   0.50    0.50    --   32.00  72.00-152.55  172
  3  \w    -46.00  56.00   0.50    0.50    --   36.00 -55.00 -57.40  204
  4  \w      9.00  75.00   0.50    0.50    --   36.00  72.00  24.32  132
  5  \w     28.00  76.00   0.50    0.50    --   52.00  73.00-119.54   96
  6  \w     31.00  56.00   0.50    0.50    --   56.00  74.00  86.22   50
  7  \w    114.00 144.00   0.50    0.50    --   56.00  75.00  -7.10   60
  8  \w     33.00  69.00   0.50    0.50    --   56.00  75.00  -7.10   72
  9  \w     32.00  57.00   0.50    0.50    --   60.00  74.00 -44.26   50
 10  \w     32.00  65.00   0.50    0.50    --   60.00  75.00 156.78   66
 11  \w     93.00 119.00   0.50    0.50    --   60.00  75.00 156.78   52
 12  \w     32.00  77.00   0.50    0.50    --   60.00  75.00  42.36   90
 13  \w     36.00  63.00   0.50    0.50    --   64.00  75.00-142.17   54
 14  \w     97.00 123.00   0.50    0.50    --   64.00  75.00 -93.52   52
 15  \w     36.00  76.00   0.50    0.50    --   64.00  75.00 -93.52   80
 16  \w     40.00  71.00   0.50    0.50    --   68.00  75.00 102.38   62
 17  \w     44.00  73.00   0.50    0.50    --   72.00  74.00  78.20   58
 18  \w     44.00  86.00   0.50    0.50    --   72.00  74.00  -2.17   84
 19  \w     44.00  86.00   0.50    0.50    --   72.00  75.00 128.29   84
 20  \w     91.00 122.00   0.50    0.50    --   72.00  75.00 128.29   62
 21  \w     44.00  72.00   0.50    0.50    --   72.00  74.00 -60.54   56
 22  \w    110.00 159.00   0.50    0.50    --   72.00  74.00  -2.17   98
 23  \w     48.00 110.00   0.50    0.50    --   76.00  74.00-117.75  124
 24  \w     49.00  81.00   0.50    0.50    --   76.00  73.00 171.03   64
 25  \w    125.00 165.00   0.50    0.50    --   76.00  74.00-117.75   80
 26  \w     60.00 172.00   0.50    0.50    --   84.00  65.00 -74.23  224
 27  \w    126.00 153.00   0.50    0.50    --   94.60  70.00 -30.42   54
 28  \w     67.00 162.00   0.50    0.50    --   94.60  74.00-124.81  190
 29  \w     69.00 113.00   0.50    0.50    --   94.60  70.00 -30.42   88
 30  \w      6.00 117.00   0.50    0.50    --   94.60 -82.00 -30.00  222
 31  \w      6.00 103.00   0.50    0.50    --   94.60 -61.00-150.00  194
 32  \w     71.00 171.00   0.50    0.50    --   94.60  62.00  76.92  200
 33  \w    133.00 175.00   0.50    0.50    --   94.60  71.00 111.70   84
 34  \w     69.00 166.00   0.50    0.50    --   94.60  68.00-136.87  194
 35  \w     30.00 124.00   0.50    0.50    --   94.60 -82.00  90.00  188
 36  \w     67.00 130.00   0.50    0.50    --   94.60  71.00 111.70  126
 37  \w    101.00 126.00   0.50    0.50    --   94.60 -82.00   0.00   50
 38  \w     36.00  76.00   0.50    0.50    --   94.60 -82.00   0.00   80
 39  \w     68.00 174.00   0.50    0.50    --   94.60  69.00 -54.30  212
 40  \w     22.00 119.00   0.50    0.50    --   94.60 -82.00-150.00  194
 41  \w     44.00  78.00   0.50    0.50    --   94.60 -77.00  30.00   68
 42  \w     73.00 123.00   0.50    0.50    --   94.60  54.00 119.39  100
 43  \w    128.00 184.00   0.50    0.50    --   94.60  63.00 162.46  112
 44  \w     74.00 168.00   0.50    0.50    --   94.60  61.00   0.00  188
 45  \w     71.00 104.00   0.50    0.50    --   94.60  61.00-150.00   66
 46  \w     78.00 178.00   0.50    0.50    --   94.60  61.00-180.00  200
 47  \w     70.00 124.00   0.50    0.50    --   94.60  63.00 162.46  108
 48  \w     73.00 162.00   0.50    0.50    --   94.60  61.00  60.00  178
 49  \w     66.00 100.00   0.50    0.50    --   94.60  75.00  21.56   68
 50  \w     34.00 109.00   0.50    0.50    --   94.60 -61.00  90.00  150
 51  \w     68.00 167.00   0.50    0.50    --   94.60  70.00  15.62  198
;
_diffrn_measurement_device 'four-circle diffractometer'
_diffrn_measurement_device_type 'XtaLAB AFC12 (RINC): Kappa single'
_diffrn_measurement_method '\w scans'
_diffrn_orient_matrix_type 'CrysAlisPro convention (1999,Acta A55,543-557)'
_diffrn_orient_matrix_UB_11 0.1114307000
_diffrn_orient_matrix_UB_12 -0.0004459000
_diffrn_orient_matrix_UB_13 0.1076415000
_diffrn_orient_matrix_UB_21 -0.0339857000
_diffrn_orient_matrix_UB_22 -0.0643001000
_diffrn_orient_matrix_UB_23 0.0087985000
_diffrn_orient_matrix_UB_31 0.1376033000
_diffrn_orient_matrix_UB_32 -0.0155331000
_diffrn_orient_matrix_UB_33 -0.0394020000
_diffrn_radiation_monochromator graphite
_diffrn_radiation_probe x-ray
_diffrn_radiation_type CuK\a
_diffrn_radiation_wavelength 1.54184
_diffrn_reflns_av_R_equivalents 0.0661
_diffrn_reflns_av_unetI/netI 0.0365
_diffrn_reflns_Laue_measured_fraction_full 1.000
_diffrn_reflns_Laue_measured_fraction_max 0.988
_diffrn_reflns_limit_h_max 10
_diffrn_reflns_limit_h_min -10
_diffrn_reflns_limit_k_max 29
_diffrn_reflns_limit_k_min -29
_diffrn_reflns_limit_l_max 17
_diffrn_reflns_limit_l_min -17
_diffrn_reflns_number 68096
_diffrn_reflns_point_group_measured_fraction_full 0.997
_diffrn_reflns_point_group_measured_fraction_max 0.974
_diffrn_reflns_theta_full 67.684
_diffrn_reflns_theta_max 73.934
_diffrn_reflns_theta_min 3.298
_diffrn_source 'fine-focus sealed X-ray tube'
_diffrn_source_type 'Enhance (Cu) X-ray Source'
_exptl_absorpt_coefficient_mu 60.910
_exptl_absorpt_correction_T_max 1.00000
_exptl_absorpt_correction_T_min 0.04495
_exptl_absorpt_correction_type multi-scan
_exptl_absorpt_process_details
;
CrysAlisPro 1.171.39.28b (Rigaku Oxford Diffraction, 2015)
Empirical absorption correction using spherical harmonics,
 implemented in SCALE3 ABSPACK scaling algorithm.
;
_exptl_crystal_colour 'clear light yellow'
_exptl_crystal_colour_lustre clear
_exptl_crystal_colour_modifier light
_exptl_crystal_colour_primary yellow
_exptl_crystal_density_diffrn 2.929
_exptl_crystal_description plate
_exptl_crystal_F_000 2184
_exptl_crystal_size_max 0.15
_exptl_crystal_size_mid 0.08
_exptl_crystal_size_min 0.03
_refine_diff_density_max 1.018
_refine_diff_density_min -1.199
_refine_diff_density_rms 0.148
_refine_ls_abs_structure_details
;
 Refined as an inversion twin.
;
_refine_ls_abs_structure_Flack 0.026(9)
_refine_ls_extinction_coef 0.000168(11)
_refine_ls_extinction_expression Fc^*^=kFc[1+0.001xFc^2^\l^3^/sin(2\q)]^-1/4^
_refine_ls_extinction_method 'SHELXL-2018/3 (Sheldrick 2018)'
_refine_ls_goodness_of_fit_ref 1.007
_refine_ls_hydrogen_treatment constr
_refine_ls_matrix_type full
_refine_ls_number_parameters 488
_refine_ls_number_reflns 11059
_refine_ls_number_restraints 10
_refine_ls_restrained_S_all 1.007
_refine_ls_R_factor_all 0.0303
_refine_ls_R_factor_gt 0.0290
_refine_ls_shift/su_max 0.001
_refine_ls_shift/su_mean 0.000
_refine_ls_structure_factor_coef Fsqd
_refine_ls_weighting_details 'w=1/[\s^2^(Fo^2^)+(0.0469P)^2^] where P=(Fo^2^+2Fc^2^)/3'
_refine_ls_weighting_scheme calc
_refine_ls_wR_factor_gt 0.0732
_refine_ls_wR_factor_ref 0.0739
_reflns_Friedel_coverage 0.921
_reflns_Friedel_fraction_full 0.994
_reflns_Friedel_fraction_max 0.959
_reflns_number_gt 10575
_reflns_number_total 11059
_reflns_threshold_expression 'I > 2\s(I)'
_cod_data_source_file cm1c00391_si_001.cif
_cod_data_source_block 20201122_1rt
_cod_database_code 4003946
_shelx_shelxl_version_number 2018/3
_shelx_space_group_comment
;
The symmetry employed for this shelxl refinement is uniquely defined
by the following loop, which should always be used as a source of
symmetry information in preference to the above space-group names.
They are only intended as comments.
;
_shelx_estimated_absorpt_t_max 0.262
_shelx_estimated_absorpt_t_min 0.039
_reflns_odcompleteness_completeness 99.98
_reflns_odcompleteness_iscentric 1
_reflns_odcompleteness_theta 66.97
_olex2_refinement_description
;
1. Twinned data refinement
 Scales: 0.974(9)
 0.026(9)
2. Fixed Uiso
 At 1.2 times of:
  All C(H) groups, All C(H,H) groups, All N(H,H,H) groups
 At 1.5 times of:
  All O(H) groups
3. Rigid body (RIGU) restrains
 O8, C28, O7
 with sigma for 1-2 distances of 0.004 and sigma for 1-3 distances of 0.004
4.a Ternary CH refined with riding coordinates:
 C1(H1), C6(H6), C8(H8), C13(H13), C15(H15), C20(H20), C22(H22), C27(H27)
4.b Secondary CH2 refined with riding coordinates:
 C2(H2A,H2B), C3(H3A,H3B), C4(H4A,H4B), C5(H5A,H5B), C9(H9A,H9B), C10(H10A,
 H10B), C11(H11A,H11B), C12(H12A,H12B), C16(H16A,H16B), C17(H17A,H17B),
 C18(H18A,H18B), C19(H19A,H19B), C23(H23A,H23B), C24(H24A,H24B), C25(H25A,H25B),
  C26(H26A,H26B)
4.c Idealised Me refined as rotating group:
 N1(H1A,H1B,H1C), N2(H2C,H2D,H2E), N3(H3C,H3D,H3E), N4(H4C,H4D,H4E)
4.d Idealised tetrahedral OH refined as rotating group:
 O2(H2), O4(H4), O5(H5), O8(H8A)
;
_olex2_submission_special_instructions 'No special instructions were received'
_oxdiff_exptl_absorpt_empirical_details
;
Empirical correction (ABSPACK) includes:
- Absorption correction using spherical harmonics
- Frame scaling
;
_oxdiff_exptl_absorpt_empirical_full_max 15.372
_oxdiff_exptl_absorpt_empirical_full_min 0.503

loop_
_space_group_symop_operation_xyz
'x, y, z'
'-x, y+1/2, -z'

loop_
_atom_site_label
_atom_site_type_symbol
_atom_site_fract_x
_atom_site_fract_y
_atom_site_fract_z
_atom_site_U_iso_or_equiv
_atom_site_adp_type
_atom_site_occupancy
_atom_site_site_symmetry_order
_atom_site_calc_flag
_atom_site_refinement_flags_posn
_atom_site_refinement_flags_adp
_atom_site_refinement_flags_occupancy
_atom_site_disorder_assembly
_atom_site_disorder_group
C1 C -0.3006(14) 0.5285(6) 0.4418(8) 0.048(3) Uani 1 1 d . . . . .
H1 H -0.396010 0.540258 0.456833 0.058 Uiso 1 1 calc R . . . .
C2 C -0.3334(17) 0.4740(6) 0.3785(10) 0.058(3) Uani 1 1 d . . . . .
H2A H -0.236875 0.460063 0.369082 0.070 Uiso 1 1 calc R . . . .
H2B H -0.373664 0.444457 0.412703 0.070 Uiso 1 1 calc R . . . .
C3 C -0.2470(16) 0.5767(5) 0.3880(9) 0.052(3) Uani 1 1 d . . . . .
H3A H -0.149374 0.566176 0.376256 0.063 Uiso 1 1 calc R . . . .
H3B H -0.229046 0.611072 0.428846 0.063 Uiso 1 1 calc R . . . .
C4 C -0.4523(17) 0.4861(8) 0.2771(10) 0.068(4) Uani 1 1 d . . . . .
H4A H -0.466239 0.451749 0.236396 0.082 Uiso 1 1 calc R . . . .
H4B H -0.552346 0.495450 0.286552 0.082 Uiso 1 1 calc R . . . .
C5 C -0.3707(18) 0.5885(6) 0.2892(10) 0.062(4) Uani 1 1 d . . . . .
H5A H -0.335575 0.619290 0.254816 0.075 Uiso 1 1 calc R . . . .
H5B H -0.466645 0.600733 0.301483 0.075 Uiso 1 1 calc R . . . .
C6 C -0.4031(14) 0.5346(7) 0.2231(10) 0.058(4) Uani 1 1 d . . . . .
H6 H -0.493812 0.543617 0.165657 0.070 Uiso 1 1 calc R . . . .
C7 C -0.2735(14) 0.5206(6) 0.1821(9) 0.047(3) Uani 1 1 d . . . . .
N1 N -0.1743(14) 0.5175(6) 0.5368(8) 0.067(3) Uani 1 1 d . . . . .
H1A H -0.089793 0.504273 0.523260 0.080 Uiso 1 1 calc GR . . . .
H1B H -0.206954 0.491540 0.572569 0.080 Uiso 1 1 calc GR . . . .
H1C H -0.150719 0.549983 0.571355 0.080 Uiso 1 1 calc GR . . . .
O1 O -0.2035(11) 0.5569(4) 0.1489(8) 0.066(3) Uani 1 1 d . . . . .
O2 O -0.2395(15) 0.4661(4) 0.1819(8) 0.070(3) Uani 1 1 d . . . . .
H2 H -0.180645 0.461021 0.148000 0.105 Uiso 1 1 calc GR . . . .
C8 C 0.1743(13) 0.7288(5) 0.4340(7) 0.040(2) Uani 1 1 d . . . . .
H8 H 0.072710 0.728003 0.446671 0.048 Uiso 1 1 calc R . . . .
C9 C 0.1925(16) 0.6749(5) 0.3784(10) 0.052(3) Uani 1 1 d . . . . .
H9A H 0.295076 0.674358 0.368646 0.063 Uiso 1 1 calc R . . . .
H9B H 0.183154 0.641331 0.416950 0.063 Uiso 1 1 calc R . . . .
C10 C 0.1854(14) 0.7829(5) 0.3755(8) 0.041(2) Uani 1 1 d . . . . .
H10A H 0.169995 0.816433 0.412258 0.050 Uiso 1 1 calc R . . . .
H10B H 0.288730 0.785364 0.367147 0.050 Uiso 1 1 calc R . . . .
C11 C 0.0673(16) 0.6738(6) 0.2787(10) 0.057(3) Uani 1 1 d . . . . .
H11A H -0.034577 0.672103 0.289396 0.068 Uiso 1 1 calc R . . . .
H11B H 0.079521 0.639400 0.242885 0.068 Uiso 1 1 calc R . . . .
C12 C 0.0629(15) 0.7818(6) 0.2742(9) 0.055(3) Uani 1 1 d . . . . .
H12A H 0.076661 0.814954 0.236055 0.066 Uiso 1 1 calc R . . . .
H12B H -0.040246 0.784208 0.282852 0.066 Uiso 1 1 calc R . . . .
C13 C 0.0736(13) 0.7261(7) 0.2153(8) 0.053(3) Uani 1 1 d . . . . .
H13 H -0.019385 0.724955 0.156568 0.064 Uiso 1 1 calc R . . . .
C14 C 0.2157(15) 0.7290(6) 0.1778(8) 0.048(3) Uani 1 1 d . . . . .
N2 N 0.3010(12) 0.7309(5) 0.5306(7) 0.051(2) Uani 1 1 d . . . . .
H2C H 0.277249 0.707591 0.574091 0.062 Uiso 1 1 calc GR . . . .
H2D H 0.311075 0.766608 0.554049 0.062 Uiso 1 1 calc GR . . . .
H2E H 0.390610 0.719625 0.521514 0.062 Uiso 1 1 calc GR . . . .
O3 O 0.2670(12) 0.7733(5) 0.1570(8) 0.069(3) Uani 1 1 d . . . . .
O4 O 0.2726(13) 0.6783(5) 0.1698(9) 0.071(3) Uani 1 1 d . . . . .
H4 H 0.352598 0.681735 0.153478 0.107 Uiso 1 1 calc GR . . . .
C15 C -0.4493(19) 0.3595(7) 0.0149(12) 0.070(4) Uani 1 1 d . . . . .
H15 H -0.455892 0.396477 0.046650 0.084 Uiso 1 1 calc R . . . .
C16 C -0.395(2) 0.3146(8) 0.0958(11) 0.081(5) Uani 1 1 d . . . . .
H16A H -0.285689 0.321644 0.132315 0.097 Uiso 1 1 calc R . . . .
H16B H -0.454902 0.318316 0.142357 0.097 Uiso 1 1 calc R . . . .
C17 C -0.604(2) 0.3467(7) -0.0571(16) 0.090(6) Uani 1 1 d . . . . .
H17A H -0.622280 0.372372 -0.113767 0.108 Uiso 1 1 calc R . . . .
H17B H -0.684748 0.354221 -0.025430 0.108 Uiso 1 1 calc R . . . .
C18 C -0.4110(17) 0.2549(7) 0.0560(9) 0.063(4) Uani 1 1 d . . . . .
H18A H -0.383013 0.228165 0.111411 0.076 Uiso 1 1 calc R . . . .
H18B H -0.338178 0.249428 0.017871 0.076 Uiso 1 1 calc R . . . .
C19 C -0.6201(18) 0.2839(7) -0.0949(12) 0.072(4) Uani 1 1 d . . . . .
H19A H -0.727621 0.276791 -0.134418 0.087 Uiso 1 1 calc R . . . .
H19B H -0.554208 0.278324 -0.137547 0.087 Uiso 1 1 calc R . . . .
C20 C -0.5737(15) 0.2415(6) -0.0095(9) 0.054(3) Uani 1 1 d . . . . .
H20 H -0.646382 0.245124 0.030088 0.065 Uiso 1 1 calc R . . . .
C21 C -0.5920(15) 0.1835(6) -0.0558(9) 0.050(3) Uani 1 1 d . . . . .
N3 N -0.3316(16) 0.3654(6) -0.0444(10) 0.076(4) Uani 1 1 d . . . . .
H3C H -0.375573 0.384785 -0.100452 0.091 Uiso 1 1 calc GR . . . .
H3D H -0.303654 0.330711 -0.059159 0.091 Uiso 1 1 calc GR . . . .
H3E H -0.247377 0.384281 -0.007789 0.091 Uiso 1 1 calc GR . . . .
O5 O -0.7289(11) 0.1586(4) -0.0660(7) 0.062(2) Uani 1 1 d . . . . .
H5 H -0.731300 0.127288 -0.093174 0.092 Uiso 1 1 calc GR . . . .
O6 O -0.4918(12) 0.1592(5) -0.0833(8) 0.069(3) Uani 1 1 d . . . . .
C22 C -1.0088(16) 0.5828(6) -0.1054(9) 0.050(3) Uani 1 1 d . . . . .
H22 H -0.984120 0.610627 -0.150824 0.060 Uiso 1 1 calc R . . . .
C23 C -0.8772(17) 0.5831(6) -0.0111(12) 0.065(4) Uani 1 1 d . . . . .
H23A H -0.877459 0.619334 0.022919 0.078 Uiso 1 1 calc R . . . .
H23B H -0.779301 0.580477 -0.026867 0.078 Uiso 1 1 calc R . . . .
C24 C -1.030(2) 0.5258(6) -0.1556(10) 0.067(4) Uani 1 1 d . . . . .
H24A H -0.943590 0.519014 -0.181767 0.081 Uiso 1 1 calc R . . . .
H24B H -1.125413 0.526817 -0.211680 0.081 Uiso 1 1 calc R . . . .
C25 C -0.8854(18) 0.5353(7) 0.0572(11) 0.066(4) Uani 1 1 d . . . . .
H25A H -0.974340 0.541402 0.081697 0.079 Uiso 1 1 calc R . . . .
H25B H -0.791611 0.535703 0.114154 0.079 Uiso 1 1 calc R . . . .
C26 C -1.0409(16) 0.4763(5) -0.0883(9) 0.053(3) Uani 1 1 d . . . . .
H26A H -1.045572 0.440501 -0.124222 0.063 Uiso 1 1 calc R . . . .
H26B H -1.136426 0.479785 -0.069828 0.063 Uiso 1 1 calc R . . . .
C27 C -0.9013(14) 0.4751(5) 0.0057(9) 0.047(3) Uani 1 1 d . . . . .
H27 H -0.806682 0.467739 -0.013503 0.056 Uiso 1 1 calc R . . . .
C28 C -0.9152(18) 0.4304(7) 0.0760(10) 0.062(3) Uani 1 1 d . U . . .
N4 N -1.1565(12) 0.6015(4) -0.0877(9) 0.054(3) Uani 1 1 d . . . . .
H4C H -1.235121 0.598459 -0.144019 0.065 Uiso 1 1 calc GR . . . .
H4D H -1.147336 0.637907 -0.067339 0.065 Uiso 1 1 calc GR . . . .
H4E H -1.175411 0.579423 -0.040985 0.065 Uiso 1 1 calc GR . . . .
O7 O -1.0377(14) 0.4176(4) 0.0918(8) 0.071(3) Uani 1 1 d . U . . .
O8 O -0.7820(19) 0.4032(10) 0.1173(14) 0.152(8) Uani 1 1 d . U . . .
H8A H -0.769217 0.399219 0.177218 0.228 Uiso 1 1 calc GR . . . .
I1 I 0.04797(10) 0.24804(4) 0.10437(5) 0.0507(2) Uani 1 1 d . . . . .
I2 I 0.40554(9) 0.32931(3) 0.33722(5) 0.04293(17) Uani 1 1 d . . . . .
I3 I -0.06715(8) 0.33325(3) 0.36738(6) 0.04495(18) Uani 1 1 d . . . . .
I4 I 0.32252(10) 0.24462(4) 0.58413(6) 0.05022(19) Uani 1 1 d . . . . .
I5 I 0.20235(11) 0.50378(4) 0.42873(6) 0.0545(2) Uani 1 1 d . . . . .
I6 I 0.12485(9) 0.42176(3) 0.68022(6) 0.04528(18) Uani 1 1 d . . . . .
I7 I 0.59972(9) 0.42492(3) 0.66234(6) 0.04819(19) Uani 1 1 d . . . . .
I8 I 0.60692(10) 0.62373(3) 0.65332(7) 0.04851(19) Uani 1 1 d . . . . .
I9 I 0.10874(10) 0.63181(4) 0.65796(7) 0.04944(19) Uani 1 1 d . . . . .
I10 I 0.49806(10) 0.51806(4) 0.90546(6) 0.0549(2) Uani 1 1 d . . . . .
Pb1 Pb 0.14957(5) 0.23394(2) 0.33466(3) 0.03707(11) Uani 1 1 d . . . . .
Pb2 Pb 0.26668(5) 0.37502(2) 0.51156(3) 0.04152(11) Uani 1 1 d . . . . .
Pb3 Pb 0.36100(5) 0.52342(2) 0.67390(3) 0.03873(11) Uani 1 1 d . . . . .

loop_
_atom_site_aniso_label
_atom_site_aniso_U_11
_atom_site_aniso_U_22
_atom_site_aniso_U_33
_atom_site_aniso_U_23
_atom_site_aniso_U_13
_atom_site_aniso_U_12
C1 0.043(6) 0.058(8) 0.044(5) 0.002(6) 0.013(5) 0.000(6)
C2 0.060(8) 0.063(9) 0.053(7) -0.002(6) 0.018(6) -0.009(7)
C3 0.061(8) 0.037(6) 0.054(6) -0.011(5) 0.010(6) 0.001(6)
C4 0.051(8) 0.099(12) 0.060(8) -0.026(8) 0.025(7) -0.026(8)
C5 0.070(9) 0.059(9) 0.056(7) -0.002(6) 0.013(7) 0.029(7)
C6 0.037(6) 0.075(10) 0.056(7) -0.014(6) 0.004(5) 0.006(6)
C7 0.043(6) 0.044(7) 0.051(6) -0.008(5) 0.009(5) -0.004(6)
N1 0.063(7) 0.062(8) 0.059(6) 0.006(5) -0.005(5) -0.004(6)
O1 0.054(6) 0.053(6) 0.093(7) -0.001(5) 0.024(5) 0.002(5)
O2 0.099(8) 0.051(6) 0.076(6) -0.001(5) 0.052(6) 0.007(5)
C8 0.038(6) 0.043(6) 0.039(5) -0.003(5) 0.011(4) -0.007(5)
C9 0.067(8) 0.033(6) 0.064(7) -0.003(5) 0.032(7) 0.000(6)
C10 0.046(6) 0.037(6) 0.044(6) 0.002(5) 0.018(5) 0.001(5)
C11 0.053(7) 0.062(8) 0.064(8) -0.023(6) 0.030(6) -0.025(6)
C12 0.052(7) 0.068(9) 0.050(6) 0.013(6) 0.022(6) 0.029(7)
C13 0.031(6) 0.084(10) 0.045(6) -0.016(6) 0.011(5) -0.003(6)
C14 0.050(7) 0.059(8) 0.035(5) -0.010(5) 0.013(5) -0.001(6)
N2 0.053(6) 0.052(6) 0.047(5) 0.004(5) 0.012(5) 0.003(5)
O3 0.075(7) 0.069(7) 0.076(6) 0.003(5) 0.043(6) -0.006(6)
O4 0.068(6) 0.075(7) 0.092(7) -0.011(6) 0.056(6) -0.002(5)
C15 0.068(10) 0.065(10) 0.078(9) -0.026(7) 0.024(8) 0.002(7)
C16 0.080(11) 0.106(14) 0.055(8) -0.028(8) 0.017(8) -0.021(10)
C17 0.068(10) 0.064(10) 0.121(15) -0.014(10) 0.004(10) 0.013(8)
C18 0.062(8) 0.093(11) 0.036(5) 0.002(6) 0.017(6) -0.007(8)
C19 0.049(8) 0.077(10) 0.079(10) -0.016(8) 0.001(7) 0.001(7)
C20 0.052(7) 0.061(8) 0.058(7) -0.005(6) 0.031(6) 0.000(6)
C21 0.045(7) 0.058(8) 0.054(6) 0.004(6) 0.024(6) -0.002(6)
N3 0.078(9) 0.071(8) 0.082(8) -0.017(7) 0.028(7) -0.022(7)
O5 0.061(6) 0.063(6) 0.070(6) -0.014(5) 0.035(5) -0.011(5)
O6 0.061(6) 0.068(7) 0.093(7) -0.010(5) 0.047(6) -0.010(5)
C22 0.061(8) 0.048(7) 0.049(6) 0.007(5) 0.027(6) 0.003(6)
C23 0.055(8) 0.041(7) 0.098(11) -0.007(7) 0.020(8) -0.007(6)
C24 0.102(11) 0.053(8) 0.046(6) -0.004(6) 0.020(7) 0.010(8)
C25 0.061(8) 0.070(10) 0.058(7) -0.010(7) 0.007(6) -0.004(7)
C26 0.060(8) 0.036(6) 0.055(6) 0.000(5) 0.008(6) 0.008(6)
C27 0.041(6) 0.053(7) 0.052(6) 0.010(5) 0.021(5) 0.011(5)
C28 0.067(7) 0.066(9) 0.057(7) 0.018(6) 0.028(6) 0.022(7)
N4 0.049(6) 0.040(6) 0.074(7) 0.001(5) 0.017(5) 0.003(5)
O7 0.090(7) 0.059(6) 0.083(6) 0.020(5) 0.055(6) 0.021(5)
O8 0.103(10) 0.204(18) 0.163(15) 0.130(15) 0.062(11) 0.071(11)
I1 0.0537(4) 0.0527(5) 0.0423(3) -0.0025(3) 0.0096(3) 0.0037(4)
I2 0.0400(4) 0.0424(4) 0.0487(3) 0.0033(3) 0.0170(3) -0.0052(3)
I3 0.0361(4) 0.0431(4) 0.0521(4) -0.0025(3) 0.0079(3) 0.0077(3)
I4 0.0575(4) 0.0416(4) 0.0483(3) 0.0104(3) 0.0111(3) 0.0021(3)
I5 0.0658(5) 0.0416(4) 0.0560(4) 0.0075(3) 0.0183(4) 0.0071(4)
I6 0.0452(4) 0.0424(4) 0.0542(4) -0.0052(3) 0.0241(3) -0.0087(3)
I7 0.0368(4) 0.0438(4) 0.0621(4) -0.0078(3) 0.0122(3) 0.0061(3)
I8 0.0382(4) 0.0406(4) 0.0646(5) 0.0072(3) 0.0123(3) -0.0067(3)
I9 0.0463(4) 0.0445(4) 0.0649(4) 0.0055(3) 0.0278(4) 0.0101(3)
I10 0.0495(4) 0.0710(6) 0.0471(4) -0.0069(4) 0.0190(3) -0.0076(4)
Pb1 0.0351(2) 0.0320(2) 0.0438(2) -0.00219(16) 0.01139(17) 0.00006(16)
Pb2 0.0439(2) 0.0335(2) 0.0474(2) -0.00726(17) 0.01415(18) -0.00078(17)
Pb3 0.0340(2) 0.0350(2) 0.0481(2) -0.00435(17) 0.01382(17) -0.00221(17)

loop_
_atom_type_symbol
_atom_type_description
_atom_type_scat_dispersion_real
_atom_type_scat_dispersion_imag
_atom_type_scat_source
C C 0.0181 0.0091 'International Tables Vol C Tables 4.2.6.8 and 6.1.1.4'
H H 0.0000 0.0000 'International Tables Vol C Tables 4.2.6.8 and 6.1.1.4'
I I -0.3257 6.8362 'International Tables Vol C Tables 4.2.6.8 and 6.1.1.4'
N N 0.0311 0.0180 'International Tables Vol C Tables 4.2.6.8 and 6.1.1.4'
O O 0.0492 0.0322 'International Tables Vol C Tables 4.2.6.8 and 6.1.1.4'
Pb Pb -4.0753 8.5060 'International Tables Vol C Tables 4.2.6.8 and 6.1.1.4'

loop_
_geom_angle_atom_site_label_1
_geom_angle_atom_site_label_2
_geom_angle_atom_site_label_3
_geom_angle
_geom_angle_site_symmetry_1
_geom_angle_site_symmetry_3
_geom_angle_publ_flag
C3 C1 C2 111.1(10) . . ?
N1 C1 C2 109.8(11) . . ?
N1 C1 C3 107.9(10) . . ?
C4 C2 C1 110.4(12) . . ?
C1 C3 C5 109.7(11) . . ?
C6 C4 C2 112.5(11) . . ?
C3 C5 C6 111.0(10) . . ?
C4 C6 C5 109.8(12) . . ?
C7 C6 C4 114.7(13) . . ?
C7 C6 C5 112.8(12) . . ?
O1 C7 C6 123.3(13) . . ?
O1 C7 O2 121.5(12) . . ?
O2 C7 C6 115.2(12) . . ?
C9 C8 C10 111.8(9) . . ?
N2 C8 C9 109.1(10) . . ?
N2 C8 C10 108.1(9) . . ?
C11 C9 C8 109.2(11) . . ?
C12 C10 C8 110.3(10) . . ?
C9 C11 C13 112.4(10) . . ?
C10 C12 C13 111.8(9) . . ?
C11 C13 C12 109.6(10) . . ?
C14 C13 C11 115.0(12) . . ?
C14 C13 C12 109.9(11) . . ?
O3 C14 C13 123.0(13) . . ?
O3 C14 O4 124.6(12) . . ?
O4 C14 C13 112.4(12) . . ?
C16 C15 N3 110.5(13) . . ?
C17 C15 C16 113.4(15) . . ?
C17 C15 N3 107.8(14) . . ?
C18 C16 C15 112.9(12) . . ?
C15 C17 C19 113.2(13) . . ?
C16 C18 C20 113.1(14) . . ?
C20 C19 C17 111.7(14) . . ?
C18 C20 C19 109.4(12) . . ?
C21 C20 C18 114.6(12) . . ?
C21 C20 C19 106.2(11) . . ?
O5 C21 C20 114.9(11) . . ?
O6 C21 C20 124.5(12) . . ?
O6 C21 O5 120.6(12) . . ?
C23 C22 C24 112.5(11) . . ?
C23 C22 N4 110.9(11) . . ?
N4 C22 C24 110.2(12) . . ?
C22 C23 C25 113.1(11) . . ?
C22 C24 C26 114.1(10) . . ?
C23 C25 C27 112.8(12) . . ?
C24 C26 C27 111.6(11) . . ?
C26 C27 C25 108.7(10) . . ?
C28 C27 C25 109.8(11) . . ?
C28 C27 C26 112.6(12) . . ?
O7 C28 C27 124.1(13) . . ?
O7 C28 O8 123.1(14) . . ?
O8 C28 C27 112.7(13) . . ?
Pb1 I2 Pb2 78.33(2) . . ?
Pb1 I3 Pb2 79.414(19) . . ?
Pb2 I4 Pb1 76.155(19) . . ?
Pb2 I5 Pb3 77.26(2) . . ?
Pb3 I6 Pb2 79.42(2) . . ?
Pb3 I7 Pb2 78.16(2) . . ?
Pb3 I8 Pb1 171.06(3) . 2_656 ?
Pb1 I9 Pb3 173.54(3) 2_556 . ?
I1 Pb1 I2 85.47(2) . . ?
I1 Pb1 I3 94.33(2) . . ?
I1 Pb1 I4 165.94(3) . . ?
I1 Pb1 I8 96.61(2) . 2_646 ?
I1 Pb1 I9 96.91(2) . 2_546 ?
I2 Pb1 I4 80.48(2) . . ?
I2 Pb1 I8 94.45(2) . 2_646 ?
I2 Pb1 I9 177.40(2) . 2_546 ?
I3 Pb1 I2 87.73(2) . . ?
I3 Pb1 I4 84.49(2) . . ?
I3 Pb1 I8 168.98(2) . 2_646 ?
I3 Pb1 I9 93.12(2) . 2_546 ?
I8 Pb1 I4 85.21(2) 2_646 . ?
I8 Pb1 I9 84.26(3) 2_646 2_546 ?
I9 Pb1 I4 97.15(2) 2_546 . ?
I2 Pb2 I7 96.96(2) . . ?
I3 Pb2 I2 85.48(2) . . ?
I3 Pb2 I7 176.63(3) . . ?
I4 Pb2 I2 82.56(2) . . ?
I4 Pb2 I3 86.54(2) . . ?
I4 Pb2 I5 177.39(3) . . ?
I4 Pb2 I6 98.37(3) . . ?
I4 Pb2 I7 96.06(2) . . ?
I5 Pb2 I2 95.77(2) . . ?
I5 Pb2 I3 91.33(2) . . ?
I5 Pb2 I7 86.12(2) . . ?
I6 Pb2 I2 178.83(3) . . ?
I6 Pb2 I3 93.86(2) . . ?
I6 Pb2 I5 83.27(2) . . ?
I6 Pb2 I7 83.66(2) . . ?
I5 Pb3 I9 88.05(2) . . ?
I6 Pb3 I5 81.27(2) . . ?
I6 Pb3 I8 175.98(3) . . ?
I6 Pb3 I9 96.93(2) . . ?
I7 Pb3 I5 86.07(2) . . ?
I7 Pb3 I6 85.90(2) . . ?
I7 Pb3 I8 91.64(2) . . ?
I7 Pb3 I9 173.02(3) . . ?
I8 Pb3 I5 95.40(2) . . ?
I8 Pb3 I9 85.17(3) . . ?
I10 Pb3 I5 169.62(3) . . ?
I10 Pb3 I6 89.79(2) . . ?
I10 Pb3 I7 88.03(2) . . ?
I10 Pb3 I8 93.30(2) . . ?
I10 Pb3 I9 98.33(3) . . ?

loop_
_geom_bond_atom_site_label_1
_geom_bond_atom_site_label_2
_geom_bond_distance
_geom_bond_site_symmetry_2
_geom_bond_publ_flag
C1 C2 1.527(19) . ?
C1 C3 1.511(18) . ?
C1 N1 1.489(15) . ?
C2 C4 1.53(2) . ?
C3 C5 1.517(17) . ?
C4 C6 1.50(2) . ?
C5 C6 1.537(19) . ?
C6 C7 1.481(18) . ?
C7 O1 1.226(16) . ?
C7 O2 1.305(16) . ?
C8 C9 1.512(16) . ?
C8 C10 1.523(16) . ?
C8 N2 1.484(14) . ?
C9 C11 1.508(19) . ?
C10 C12 1.512(16) . ?
C11 C13 1.52(2) . ?
C12 C13 1.557(19) . ?
C13 C14 1.520(17) . ?
C14 O3 1.202(16) . ?
C14 O4 1.305(16) . ?
C15 C16 1.51(2) . ?
C15 C17 1.48(2) . ?
C15 N3 1.54(2) . ?
C16 C18 1.49(2) . ?
C17 C19 1.55(2) . ?
C18 C20 1.503(18) . ?
C19 C20 1.51(2) . ?
C20 C21 1.486(19) . ?
C21 O5 1.325(15) . ?
C21 O6 1.220(15) . ?
C22 C23 1.485(19) . ?
C22 C24 1.487(18) . ?
C22 N4 1.485(16) . ?
C23 C25 1.49(2) . ?
C24 C26 1.513(19) . ?
C25 C27 1.565(19) . ?
C26 C27 1.520(17) . ?
C27 C28 1.467(17) . ?
C28 O7 1.221(18) . ?
C28 O8 1.321(18) . ?
I1 Pb1 3.1041(8) . ?
I2 Pb1 3.1859(8) . ?
I2 Pb2 3.2461(9) . ?
I3 Pb1 3.1426(8) . ?
I3 Pb2 3.2158(8) . ?
I4 Pb1 3.3878(8) . ?
I4 Pb2 3.1948(9) . ?
I5 Pb2 3.2054(9) . ?
I5 Pb3 3.3386(9) . ?
I6 Pb2 3.2013(9) . ?
I6 Pb3 3.1952(8) . ?
I7 Pb2 3.3059(9) . ?
I7 Pb3 3.1748(8) . ?
I8 Pb1 3.3406(9) 2_656 ?
I8 Pb3 3.2844(9) . ?
I9 Pb1 3.3430(9) 2_556 ?
I9 Pb3 3.3512(9) . ?
I10 Pb3 3.1151(9) . ?

loop_
_twin_individual_id
_twin_individual_mass_fraction_refined
1 0.974(9)
2 0.026(9)
